data_7020000
loop_
_publ_author_name
'Zhao, Junwei'
'Shi, Dongying'
'Chen, Lijuan'
'Li, Yanzhou'
'Ma, Pengtao'
'Wang, Jingping'
'Niu, Jingyang'

_publ_section_title
;
 Novel polyoxometalate hybrids consisting of copper-lanthanide
 heterometallic/lanthanide germanotungstate fragments.
;
_journal_issue 35
_journal_name_full 'Dalton transactions (Cambridge, England : 2003)'
_journal_page_first 10740
_journal_page_last 10751
_journal_paper_doi 10.1039/c2dt30949a
_journal_volume 41
_journal_year 2012
_chemical_formula_sum 'C20 H120 Cu8 Eu2 Ge2 N20 O101 W22'
_chemical_formula_weight 7259.48
_chemical_name_systematic
;
?
;
_space_group_IT_number 14
_symmetry_cell_setting monoclinic
_symmetry_space_group_name_Hall '-P 2yn'
_symmetry_space_group_name_H-M 'P 1 21/n 1'
_atom_sites_solution_hydrogens geom
_atom_sites_solution_primary direct
_atom_sites_solution_secondary difmap
_audit_creation_method SHELXL-97
_cell_angle_alpha 90.00
_cell_angle_beta 92.854(4)
_cell_angle_gamma 90.00
_cell_formula_units_Z 2
_cell_length_a 13.874(3)
_cell_length_b 24.062(5)
_cell_length_c 18.647(4)
_cell_measurement_reflns_used 10894
_cell_measurement_temperature 296(2)
_cell_measurement_theta_max 25.00
_cell_measurement_theta_min 1.98
_cell_volume 6217(2)
_computing_cell_refinement 'Bruker XSCANS'
_computing_data_collection 'Bruker XSCANS'
_computing_data_reduction 'Bruker SHELXTL'
_computing_molecular_graphics 'Bruker SHELXTL'
_computing_publication_material 'Bruker SHELXTL'
_computing_structure_refinement 'SHELXL-97 (Sheldrick, 1997)'
_computing_structure_solution 'SHELXS-97 (Sheldrick, 1990)'
_diffrn_ambient_temperature 296(2)
_diffrn_detector_area_resol_mean none
_diffrn_measured_fraction_theta_full 0.994
_diffrn_measured_fraction_theta_max 0.994
_diffrn_measurement_device_type 'Bruker P4'
_diffrn_measurement_method '\w scans'
_diffrn_radiation_monochromator graphite
_diffrn_radiation_source 'fine-focus sealed tube'
_diffrn_radiation_type MoK\a
_diffrn_radiation_wavelength 0.71073
_diffrn_reflns_av_R_equivalents 0.0813
_diffrn_reflns_av_sigmaI/netI 0.0959
_diffrn_reflns_limit_h_max 15
_diffrn_reflns_limit_h_min -16
_diffrn_reflns_limit_k_max 13
_diffrn_reflns_limit_k_min -28
_diffrn_reflns_limit_l_max 20
_diffrn_reflns_limit_l_min -22
_diffrn_reflns_number 31076
_diffrn_reflns_theta_full 25.00
_diffrn_reflns_theta_max 25.00
_diffrn_reflns_theta_min 1.98
_diffrn_standards_decay_% none
_diffrn_standards_interval_count none
_diffrn_standards_interval_time none
_diffrn_standards_number none
_exptl_absorpt_coefficient_mu 23.168
_exptl_absorpt_correction_T_max 0.1675
_exptl_absorpt_correction_T_min 0.1029
_exptl_absorpt_correction_type multi-scan
_exptl_absorpt_process_details SADABS
_exptl_crystal_colour blue
_exptl_crystal_density_diffrn 3.878
_exptl_crystal_density_method 'not measured'
_exptl_crystal_description cubic
_exptl_crystal_F_000 6476
_exptl_crystal_size_max 0.18
_exptl_crystal_size_mid 0.16
_exptl_crystal_size_min 0.12
_refine_diff_density_max 2.433
_refine_diff_density_min -2.542
_refine_diff_density_rms 0.338
_refine_ls_extinction_method none
_refine_ls_goodness_of_fit_ref 1.021
_refine_ls_hydrogen_treatment constr
_refine_ls_matrix_type full
_refine_ls_number_parameters 723
_refine_ls_number_reflns 10894
_refine_ls_number_restraints 30
_refine_ls_restrained_S_all 1.021
_refine_ls_R_factor_all 0.0786
_refine_ls_R_factor_gt 0.0429
_refine_ls_shift/su_max 0.002
_refine_ls_shift/su_mean 0.000
_refine_ls_structure_factor_coef Fsqd
_refine_ls_weighting_details 'calc w=1/[\s^2^(Fo^2^)+(0.0165P)^2^+0.0000P] where P=(Fo^2^+2Fc^2^)/3'
_refine_ls_weighting_scheme calc
_refine_ls_wR_factor_gt 0.0756
_refine_ls_wR_factor_ref 0.0794
_reflns_number_gt 6936
_reflns_number_total 10894
_reflns_threshold_expression >2sigma(I)
_cod_data_source_file c2dt30949a.txt
_cod_data_source_block 1
_cod_depositor_comments
;
The following automatic conversions were performed:

'_symmetry_cell_setting' value 'Monoclinic' changed to 'monoclinic'
according to /home/saulius/struct/CIF-dictionaries/cif_core.dic
dictionary named 'cif_core.dic' version 2.4.1 from 2010-06-29.

Automatic conversion script
Id: cif_fix_values 1891 2012-01-12 08:04:46Z andrius 
;
_cod_original_sg_symbol_H-M P2(1)/n
_cod_database_code 7020000

loop_
_symmetry_equiv_pos_as_xyz
'x, y, z'
'-x+1/2, y+1/2, -z+1/2'
'-x, -y, -z'
'x-1/2, -y-1/2, z-1/2'

loop_
_atom_site_label
_atom_site_type_symbol
_atom_site_fract_x
_atom_site_fract_y
_atom_site_fract_z
_atom_site_U_iso_or_equiv
_atom_site_adp_type
_atom_site_occupancy
_atom_site_symmetry_multiplicity
_atom_site_calc_flag
_atom_site_refinement_flags
W1 W 0.22487(5) -0.05763(2) 0.71591(4) 0.02509(18) Uani 1 1 d .
W2 W 0.08252(5) 0.03722(2) 0.63895(4) 0.02624(18) Uani 1 1 d .
W3 W 0.16345(5) 0.18612(2) 0.62791(4) 0.02741(19) Uani 1 1 d .
W4 W 0.35316(5) 0.13889(2) 0.54071(4) 0.02499(18) Uani 1 1 d .
W5 W 0.51442(5) 0.03306(2) 0.62368(4) 0.02289(17) Uani 1 1 d .
W6 W 0.47233(5) -0.01502(2) 0.79004(4) 0.02642(18) Uani 1 1 d .
W7 W 0.25538(5) 0.03157(2) 0.88242(4) 0.02732(19) Uani 1 1 d .
W8 W 0.11137(5) 0.12756(2) 0.80553(4) 0.02841(19) Uani 1 1 d .
W9 W 0.33643(5) 0.16244(2) 0.86779(4) 0.02694(18) Uani 1 1 d .
W10 W 0.38626(5) 0.22241(2) 0.68779(4) 0.02676(19) Uani 1 1 d .
W11 W 0.55077(5) 0.11531(2) 0.77075(4) 0.02646(18) Uani 1 1 d .
Eu1 Eu 0.27094(6) -0.02214(3) 0.52231(5) 0.0245(2) Uani 1 1 d .
Ge1 Ge 0.30713(12) 0.07982(6) 0.70813(10) 0.0208(4) Uani 1 1 d .
Cu1 Cu 0.10903(15) -0.13927(7) 0.55775(12) 0.0328(6) Uani 1 1 d .
Cu2 Cu 0.25578(16) -0.15404(7) 0.44160(12) 0.0362(6) Uani 1 1 d .
Cu3 Cu 0.34208(15) -0.16051(7) 0.59723(12) 0.0313(5) Uani 1 1 d .
Cu4 Cu 0.2059(3) -0.11490(9) 0.97385(16) 0.0888(12) Uani 1 1 d .
O1W O 0.2018(8) 0.0113(4) 0.4078(7) 0.046(3) Uani 1 1 d .
O2W O 0.1461(10) -0.2075(5) 1.0127(8) 0.074 Uiso 1 1 d .
O3W O 0.4261(11) -0.2546(6) 0.5423(9) 0.083(5) Uiso 1 1 d .
O4W O -0.1744(11) 0.2064(6) 0.8307(9) 0.091(5) Uiso 1 1 d .
O5W O 0.7007(12) -0.0983(7) 0.9191(10) 0.113(6) Uiso 1 1 d .
O6W O 0.1779(13) -0.0961(7) 0.2771(11) 0.113(6) Uiso 1 1 d .
O7W O 0.2839(15) 0.0741(8) 0.3089(13) 0.152(8) Uiso 1 1 d .
O8W O 0.7835(17) 0.0044(9) 0.8662(14) 0.054(7) Uani 0.50 1 d PU
O9W O -0.029(2) -0.0308(12) 0.8160(18) 0.084(10) Uiso 0.50 1 d P
O10W O 0.310(2) -0.3801(13) 0.296(2) 0.102(11) Uiso 0.50 1 d P
O1 O 0.1613(7) -0.0972(3) 0.4754(6) 0.027(3) Uani 1 1 d .
O2 O 0.2219(7) -0.1885(3) 0.5510(6) 0.028(3) Uani 1 1 d .
O3 O 0.3516(7) -0.1147(3) 0.5072(6) 0.025(3) Uani 1 1 d .
O4 O 0.2952(7) 0.0747(3) 0.5270(6) 0.031(3) Uani 1 1 d U
O5 O 0.1144(7) 0.0079(3) 0.5554(6) 0.026(3) Uani 1 1 d .
O6 O 0.4125(8) -0.0059(4) 0.5891(6) 0.032(3) Uani 1 1 d .
O7 O 0.2408(7) -0.0792(3) 0.6244(5) 0.021(3) Uani 1 1 d .
O8 O 0.2006(7) -0.1202(4) 0.7549(6) 0.031(3) Uani 1 1 d U
O9 O 0.2141(7) -0.0156(3) 0.8098(6) 0.026(3) Uani 1 1 d .
O10 O 0.2362(7) 0.0283(3) 0.6699(5) 0.022(3) Uani 1 1 d .
O11 O 0.3592(7) -0.0503(3) 0.7424(6) 0.026(3) Uani 1 1 d .
O12 O 0.0946(7) -0.0317(4) 0.6928(6) 0.028(3) Uani 1 1 d .
O13 O -0.0396(8) 0.0411(4) 0.6269(6) 0.039(3) Uani 1 1 d .
O14 O 0.0771(7) 0.0732(4) 0.7390(6) 0.029(3) Uani 1 1 d .
O15 O 0.1152(7) 0.1124(3) 0.6134(5) 0.025(3) Uani 1 1 d .
O16 O 0.0661(7) 0.2253(4) 0.5983(6) 0.039(3) Uani 1 1 d .
O17 O 0.3057(7) 0.1403(3) 0.6555(6) 0.026(3) Uani 1 1 d .
O18 O 0.1392(7) 0.1767(3) 0.7258(6) 0.029(3) Uani 1 1 d .
O19 O 0.2548(8) 0.2418(3) 0.6595(6) 0.029(3) Uani 1 1 d .
O20 O 0.2317(7) 0.1805(4) 0.5408(6) 0.028(3) Uani 1 1 d .
O21 O 0.3875(8) 0.1580(4) 0.4562(6) 0.035(3) Uani 1 1 d .
O22 O 0.4088(7) 0.2080(3) 0.5917(6) 0.025(3) Uani 1 1 d .
O23 O 0.4702(7) 0.1015(3) 0.5794(6) 0.026(3) Uani 1 1 d .
O24 O 0.6005(7) 0.0846(3) 0.6883(6) 0.025(3) Uani 1 1 d .
O25 O 0.4278(7) 0.0600(3) 0.7191(5) 0.020(3) Uani 1 1 d .
O26 O 0.5375(7) -0.0210(3) 0.7015(6) 0.026(3) Uani 1 1 d .
O27 O 0.5237(8) -0.0704(3) 0.8348(6) 0.032(3) Uani 1 1 d .
O28 O 0.5599(7) 0.0434(4) 0.8195(6) 0.031(3) Uani 1 1 d .
O29 O 0.3852(7) 0.0115(3) 0.8574(6) 0.027(3) Uani 1 1 d .
O30 O 0.2417(8) -0.0073(4) 0.9571(6) 0.037(3) Uani 1 1 d .
O31 O 0.2655(7) 0.0953(3) 0.7920(6) 0.024(3) Uani 1 1 d .
O32 O 0.3175(8) 0.0988(4) 0.9272(6) 0.030(3) Uani 1 1 d .
O33 O 0.1350(7) 0.0725(4) 0.8795(6) 0.026(3) Uani 1 1 d .
O34 O 0.0061(8) 0.1525(4) 0.8327(7) 0.045(3) Uani 1 1 d .
O35 O 0.1989(8) 0.1761(3) 0.8647(6) 0.029(3) Uani 1 1 d .
O36 O 0.3749(8) 0.2095(4) 0.9344(6) 0.031(3) Uani 1 1 d .
O37 O 0.4541(7) 0.1319(3) 0.8397(6) 0.027(3) Uani 1 1 d .
O38 O 0.3456(7) 0.2070(3) 0.7831(5) 0.020(3) Uani 1 1 d .
O39 O 0.4383(8) 0.2871(4) 0.6983(6) 0.037(3) Uani 1 1 d .
O40 O 0.4936(7) 0.1755(3) 0.7163(6) 0.028(3) Uani 1 1 d .
O41 O 0.6508(7) 0.1455(4) 0.8085(6) 0.038(3) Uani 1 1 d .
O42 O 0.3961(7) -0.0145(3) 0.4327(6) 0.030(3) Uani 1 1 d .
N1 N 0.0568(10) -0.1797(5) 0.6402(8) 0.042(4) Uani 1 1 d .
H1A H 0.0772 -0.2152 0.6405 0.050 Uiso 1 1 calc R
H1B H 0.0773 -0.1636 0.6817 0.050 Uiso 1 1 calc R
N2 N -0.0186(9) -0.1050(5) 0.5494(8) 0.043(4) Uani 1 1 d .
H2A H -0.0126 -0.0679 0.5545 0.052 Uiso 1 1 calc R
H2B H -0.0457 -0.1118 0.5054 0.052 Uiso 1 1 calc R
N3 N 0.1629(11) -0.1961(6) 0.3772(10) 0.064(5) Uani 1 1 d D
H3A H 0.1067 -0.2004 0.3986 0.077 Uiso 1 1 calc R
H3B H 0.1513 -0.1772 0.3360 0.077 Uiso 1 1 calc R
N4 N 0.3572(10) -0.2052(5) 0.4016(8) 0.046(5) Uani 1 1 d .
H4A H 0.4043 -0.1848 0.3829 0.055 Uiso 1 1 calc R
H4B H 0.3838 -0.2265 0.4370 0.055 Uiso 1 1 calc R
N5 N 0.4651(9) -0.1350(4) 0.6397(7) 0.031(4) Uani 1 1 d .
H5A H 0.5089 -0.1339 0.6057 0.037 Uiso 1 1 calc R
H5B H 0.4584 -0.1004 0.6571 0.037 Uiso 1 1 calc R
N6 N 0.3358(10) -0.2040(4) 0.6888(8) 0.035(4) Uani 1 1 d .
H6A H 0.2793 -0.1972 0.7089 0.043 Uiso 1 1 calc R
H6B H 0.3386 -0.2406 0.6791 0.043 Uiso 1 1 calc R
N7 N 0.1017(11) -0.1145(7) 0.8989(10) 0.086(6) Uiso 1 1 d D
H7A H 0.1054 -0.0839 0.8715 0.103 Uiso 1 1 calc R
H7B H 0.1059 -0.1446 0.8706 0.103 Uiso 1 1 calc R
N8 N 0.1074(12) -0.0881(7) 1.0408(10) 0.092(6) Uiso 1 1 d D
H8A H 0.0990 -0.1134 1.0754 0.110 Uiso 1 1 calc R
H8B H 0.1271 -0.0561 1.0618 0.110 Uiso 1 1 calc R
N9 N 0.3158(16) -0.1037(7) 1.0449(11) 0.122(9) Uani 1 1 d D
H9A H 0.3072 -0.0720 1.0694 0.146 Uiso 1 1 calc R
H9B H 0.3181 -0.1321 1.0765 0.146 Uiso 1 1 calc R
N10 N 0.3054(11) -0.1424(6) 0.9099(9) 0.065(5) Uiso 1 1 d D
H10A H 0.2892 -0.1765 0.8934 0.078 Uiso 1 1 calc R
H10B H 0.3096 -0.1195 0.8720 0.078 Uiso 1 1 calc R
C1 C -0.0470(16) -0.1777(9) 0.6323(15) 0.093(9) Uani 1 1 d .
H1C H -0.0696 -0.2076 0.6007 0.112 Uiso 1 1 calc R
H1D H -0.0737 -0.1837 0.6788 0.112 Uiso 1 1 calc R
C2 C -0.0813(14) -0.1264(7) 0.6038(14) 0.076(8) Uani 1 1 d .
H2C H -0.0846 -0.0995 0.6424 0.091 Uiso 1 1 calc R
H2D H -0.1460 -0.1314 0.5826 0.091 Uiso 1 1 calc R
C3 C 0.2041(13) -0.2502(6) 0.3620(15) 0.089(10) Uani 1 1 d D
H3C H 0.1698 -0.2672 0.3210 0.107 Uiso 1 1 calc R
H3D H 0.1996 -0.2747 0.4031 0.107 Uiso 1 1 calc R
C4 C 0.3105(14) -0.2403(7) 0.3458(11) 0.055(6) Uani 1 1 d U
H4C H 0.3440 -0.2756 0.3439 0.066 Uiso 1 1 calc R
H4D H 0.3141 -0.2223 0.2995 0.066 Uiso 1 1 calc R
C5 C 0.4993(13) -0.1721(7) 0.6976(11) 0.049(6) Uani 1 1 d .
H5C H 0.5459 -0.1531 0.7294 0.059 Uiso 1 1 calc R
H5D H 0.5302 -0.2045 0.6780 0.059 Uiso 1 1 calc R
C6 C 0.4134(13) -0.1894(6) 0.7382(10) 0.036(5) Uani 1 1 d .
H6C H 0.4303 -0.2210 0.7686 0.044 Uiso 1 1 calc R
H6D H 0.3939 -0.1591 0.7685 0.044 Uiso 1 1 calc R
C7 C 0.0121(12) -0.1151(7) 0.9346(9) 0.057 Uiso 1 1 d D
H7C H -0.0033 -0.1529 0.9480 0.068 Uiso 1 1 calc R
H7D H -0.0394 -0.1016 0.9021 0.068 Uiso 1 1 calc R
C8 C 0.0192(13) -0.0796(7) 0.9999(9) 0.060 Uiso 1 1 d D
H8C H 0.0145 -0.0409 0.9857 0.072 Uiso 1 1 calc R
H8D H -0.0345 -0.0878 1.0295 0.072 Uiso 1 1 calc R
C9 C 0.4060(15) -0.1009(9) 1.0088(14) 0.084 Uiso 1 1 d D
H9C H 0.4602 -0.1092 1.0420 0.100 Uiso 1 1 calc R
H9D H 0.4150 -0.0643 0.9886 0.100 Uiso 1 1 calc R
C10 C 0.3966(14) -0.1448(10) 0.9498(13) 0.098(8) Uiso 1 1 d D
H10C H 0.4480 -0.1395 0.9170 0.118 Uiso 1 1 calc R
H10D H 0.4044 -0.1813 0.9712 0.118 Uiso 1 1 calc R

loop_
_atom_site_aniso_label
_atom_site_aniso_U_11
_atom_site_aniso_U_22
_atom_site_aniso_U_33
_atom_site_aniso_U_23
_atom_site_aniso_U_13
_atom_site_aniso_U_12
W1 0.0374(5) 0.0134(3) 0.0252(5) 0.0013(3) 0.0097(4) -0.0023(3)
W2 0.0282(4) 0.0196(3) 0.0313(5) -0.0009(3) 0.0059(4) -0.0003(3)
W3 0.0351(5) 0.0158(3) 0.0320(5) 0.0026(3) 0.0083(4) 0.0052(3)
W4 0.0355(4) 0.0135(3) 0.0267(5) 0.0018(3) 0.0091(4) 0.0017(3)
W5 0.0300(4) 0.0147(3) 0.0245(4) 0.0008(3) 0.0077(4) 0.0013(3)
W6 0.0361(5) 0.0171(3) 0.0265(5) 0.0034(3) 0.0055(4) 0.0022(3)
W7 0.0433(5) 0.0156(3) 0.0239(4) 0.0013(3) 0.0103(4) -0.0004(3)
W8 0.0345(5) 0.0204(3) 0.0314(5) -0.0023(3) 0.0118(4) 0.0025(3)
W9 0.0396(5) 0.0144(3) 0.0275(5) -0.0033(3) 0.0082(4) 0.0006(3)
W10 0.0382(5) 0.0126(3) 0.0301(5) 0.0003(3) 0.0085(4) -0.0002(3)
W11 0.0319(4) 0.0188(3) 0.0290(5) -0.0017(3) 0.0042(4) -0.0007(3)
Eu1 0.0320(5) 0.0142(3) 0.0280(6) 0.0008(4) 0.0065(4) -0.0008(3)
Ge1 0.0276(10) 0.0116(7) 0.0238(11) 0.0011(7) 0.0069(9) 0.0010(7)
Cu1 0.0419(14) 0.0211(9) 0.0363(15) 0.0055(10) 0.0111(12) 0.0006(9)
Cu2 0.0483(15) 0.0240(9) 0.0372(16) -0.0067(10) 0.0113(12) -0.0029(10)
Cu3 0.0432(14) 0.0194(9) 0.0321(15) 0.0047(9) 0.0098(12) -0.0022(9)
Cu4 0.193(4) 0.0352(13) 0.041(2) -0.0018(13) 0.036(2) -0.0106(18)
O1W 0.043(8) 0.055(7) 0.040(9) 0.016(7) -0.010(7) -0.009(6)
O8W 0.060(11) 0.048(9) 0.053(11) -0.023(8) 0.008(9) 0.004(8)
O1 0.020(6) 0.012(4) 0.050(9) -0.003(5) 0.007(6) -0.005(4)
O2 0.032(7) 0.016(5) 0.036(8) 0.010(5) 0.016(6) 0.003(5)
O3 0.040(7) 0.015(5) 0.019(7) 0.006(5) 0.003(6) 0.003(5)
O4 0.039(6) 0.010(4) 0.042(7) -0.006(5) -0.005(5) -0.010(4)
O5 0.029(7) 0.020(5) 0.029(7) 0.000(5) 0.003(6) -0.008(5)
O6 0.044(7) 0.019(5) 0.033(8) 0.002(5) 0.008(6) 0.013(5)
O7 0.034(7) 0.008(4) 0.024(7) 0.003(4) 0.010(6) 0.005(4)
O8 0.031(3) 0.030(3) 0.031(3) 0.0008(10) 0.0017(10) -0.0006(10)
O9 0.041(7) 0.011(4) 0.027(7) -0.009(5) 0.008(6) 0.002(5)
O10 0.031(7) 0.014(4) 0.021(7) 0.005(5) 0.010(5) -0.008(5)
O11 0.047(7) 0.012(4) 0.018(7) -0.004(5) -0.001(6) 0.006(5)
O12 0.030(7) 0.025(5) 0.030(8) 0.003(5) 0.014(6) -0.012(5)
O13 0.049(8) 0.027(5) 0.042(9) 0.000(6) 0.015(7) -0.007(6)
O14 0.033(7) 0.041(6) 0.014(7) 0.005(5) 0.006(6) -0.007(5)
O15 0.048(7) 0.011(4) 0.016(7) -0.004(4) 0.012(6) 0.002(5)
O16 0.017(7) 0.061(7) 0.039(9) -0.002(7) 0.007(6) -0.002(6)
O17 0.040(7) 0.013(4) 0.026(7) 0.001(5) -0.004(6) -0.005(5)
O18 0.045(8) 0.016(5) 0.027(8) -0.007(5) 0.004(6) -0.001(5)
O19 0.048(8) 0.018(5) 0.020(7) -0.005(5) 0.003(6) -0.006(5)
O20 0.035(7) 0.022(5) 0.029(8) 0.002(5) 0.014(6) 0.003(5)
O21 0.060(8) 0.021(5) 0.024(8) 0.006(5) -0.005(6) 0.004(6)
O22 0.033(7) 0.016(5) 0.026(7) 0.005(5) 0.009(6) -0.007(5)
O23 0.023(6) 0.017(5) 0.038(8) 0.002(5) 0.002(6) 0.002(5)
O24 0.025(6) 0.017(5) 0.034(8) 0.007(5) 0.007(6) 0.002(5)
O25 0.029(7) 0.013(4) 0.017(7) 0.006(4) 0.004(5) 0.001(4)
O26 0.047(7) 0.013(4) 0.019(7) 0.002(5) 0.004(6) 0.002(5)
O27 0.049(8) 0.013(5) 0.034(8) 0.009(5) 0.010(6) 0.007(5)
O28 0.029(7) 0.030(5) 0.037(8) 0.005(5) 0.013(6) 0.001(5)
O29 0.035(7) 0.017(5) 0.030(7) 0.004(5) 0.000(6) 0.005(5)
O30 0.060(9) 0.027(5) 0.025(8) 0.004(5) 0.005(7) -0.003(6)
O31 0.038(7) 0.016(5) 0.019(7) 0.000(5) 0.009(6) 0.005(5)
O32 0.048(8) 0.022(5) 0.022(7) 0.003(5) 0.010(6) 0.000(5)
O33 0.030(7) 0.025(5) 0.024(7) 0.000(5) 0.015(6) -0.008(5)
O34 0.042(8) 0.040(6) 0.055(10) -0.008(6) 0.006(7) 0.013(6)
O35 0.052(8) 0.018(5) 0.018(7) -0.010(5) 0.000(6) -0.009(5)
O36 0.044(8) 0.022(5) 0.025(8) -0.002(5) -0.006(6) 0.000(5)
O37 0.033(7) 0.018(5) 0.032(8) 0.002(5) 0.006(6) -0.001(5)
O38 0.025(6) 0.017(5) 0.018(7) -0.004(5) 0.005(5) -0.002(4)
O39 0.049(8) 0.017(5) 0.045(9) -0.007(5) 0.010(7) -0.016(5)
O40 0.034(7) 0.017(5) 0.032(8) -0.013(5) 0.001(6) -0.004(5)
O41 0.019(7) 0.055(7) 0.040(9) -0.007(6) 0.002(6) 0.009(6)
O42 0.037(7) 0.018(5) 0.038(8) 0.004(5) 0.017(6) 0.008(5)
N1 0.051(11) 0.039(8) 0.035(11) 0.011(7) 0.003(9) 0.016(8)
N2 0.042(10) 0.047(8) 0.042(11) 0.015(8) 0.019(9) 0.000(8)
N3 0.049(11) 0.066(10) 0.076(15) -0.030(10) -0.007(10) 0.017(9)
N4 0.054(11) 0.032(7) 0.053(12) 0.004(8) 0.023(10) -0.010(7)
N5 0.049(10) 0.018(6) 0.027(9) 0.000(6) 0.011(8) 0.000(6)
N6 0.045(10) 0.005(5) 0.056(12) -0.001(6) -0.003(9) -0.002(6)
N9 0.23(3) 0.064(12) 0.065(18) -0.006(12) -0.006(19) 0.018(16)
C1 0.073(19) 0.087(17) 0.12(3) 0.056(17) 0.013(18) 0.010(15)
C2 0.048(14) 0.048(12) 0.13(2) 0.041(14) 0.012(15) 0.020(11)
C3 0.054(16) 0.056(13) 0.16(3) -0.051(16) 0.022(17) -0.032(12)
C4 0.069(10) 0.040(8) 0.057(10) -0.017(7) 0.008(8) 0.000(7)
C5 0.045(13) 0.059(11) 0.042(14) -0.012(11) -0.012(11) 0.024(10)
C6 0.050(13) 0.025(8) 0.035(13) 0.012(8) 0.016(11) -0.008(9)

loop_
_atom_type_symbol
_atom_type_description
_atom_type_scat_dispersion_real
_atom_type_scat_dispersion_imag
_atom_type_scat_source
C C 0.0033 0.0016 'International Tables Vol C Tables 4.2.6.8 and 6.1.1.4'
H H 0.0000 0.0000 'International Tables Vol C Tables 4.2.6.8 and 6.1.1.4'
N N 0.0061 0.0033 'International Tables Vol C Tables 4.2.6.8 and 6.1.1.4'
O O 0.0106 0.0060 'International Tables Vol C Tables 4.2.6.8 and 6.1.1.4'
Cu Cu 0.3201 1.2651 'International Tables Vol C Tables 4.2.6.8 and 6.1.1.4'
Ge Ge 0.1547 1.8001 'International Tables Vol C Tables 4.2.6.8 and 6.1.1.4'
Eu Eu -0.1578 3.6682 'International Tables Vol C Tables 4.2.6.8 and 6.1.1.4'
W W -0.8490 6.8722 'International Tables Vol C Tables 4.2.6.8 and 6.1.1.4'

loop_
_geom_angle_atom_site_label_1
_geom_angle_atom_site_label_2
_geom_angle_atom_site_label_3
_geom_angle
_geom_angle_site_symmetry_1
O8 W1 O7 100.6(4) .
O8 W1 O11 100.5(4) .
O7 W1 O11 96.1(4) .
O8 W1 O12 100.1(4) .
O7 W1 O12 92.3(4) .
O11 W1 O12 155.9(4) .
O8 W1 O9 92.7(4) .
O7 W1 O9 166.7(4) .
O11 W1 O9 81.0(4) .
O12 W1 O9 85.6(4) .
O8 W1 O10 171.9(4) .
O7 W1 O10 83.7(4) .
O11 W1 O10 85.8(4) .
O12 W1 O10 72.7(4) .
O9 W1 O10 83.2(4) .
O8 W1 Eu1 130.4(4) .
O7 W1 Eu1 29.8(2) .
O11 W1 Eu1 90.9(3) .
O12 W1 Eu1 85.2(3) .
O9 W1 Eu1 136.9(3) .
O10 W1 Eu1 54.0(2) .
O13 W2 O5 101.2(5) .
O13 W2 O15 99.3(4) .
O5 W2 O15 94.8(4) .
O13 W2 O12 100.1(4) .
O5 W2 O12 95.4(4) .
O15 W2 O12 155.9(4) .
O13 W2 O14 90.9(5) .
O5 W2 O14 167.7(4) .
O15 W2 O14 81.3(4) .
O12 W2 O14 84.1(4) .
O13 W2 O10 171.9(5) .
O5 W2 O10 84.9(4) .
O15 W2 O10 85.3(4) .
O12 W2 O10 73.9(4) .
O14 W2 O10 83.2(4) .
O13 W2 Eu1 131.3(4) .
O5 W2 Eu1 30.3(3) .
O15 W2 Eu1 92.0(3) .
O12 W2 Eu1 86.0(3) .
O14 W2 Eu1 137.7(3) .
O10 W2 Eu1 54.6(3) .
O16 W3 O18 101.7(5) .
O16 W3 O15 101.6(5) .
O18 W3 O15 87.0(4) .
O16 W3 O19 102.3(5) .
O18 W3 O19 86.2(4) .
O15 W3 O19 156.1(4) .
O16 W3 O20 100.3(5) .
O18 W3 O20 158.0(4) .
O15 W3 O20 90.0(4) .
O19 W3 O20 87.8(4) .
O16 W3 O17 171.8(4) .
O18 W3 O17 85.3(4) .
O15 W3 O17 82.9(4) .
O19 W3 O17 73.7(4) .
O20 W3 O17 72.7(4) .
O21 W4 O4 104.2(5) .
O21 W4 O20 98.1(5) .
O4 W4 O20 93.6(4) .
O21 W4 O23 101.3(5) .
O4 W4 O23 90.9(4) .
O20 W4 O23 158.4(4) .
O21 W4 O22 95.3(4) .
O4 W4 O22 160.4(5) .
O20 W4 O22 83.6(4) .
O23 W4 O22 85.1(4) .
O21 W4 O17 163.8(4) .
O4 W4 O17 89.9(4) .
O20 W4 O17 72.7(4) .
O23 W4 O17 86.2(4) .
O22 W4 O17 70.7(4) .
O42 W5 O6 102.9(5) 3_656
O42 W5 O23 100.6(4) 3_656
O6 W5 O23 93.7(4) .
O42 W5 O26 100.5(4) 3_656
O6 W5 O26 90.9(4) .
O23 W5 O26 156.8(4) .
O42 W5 O24 95.6(4) 3_656
O6 W5 O24 161.4(4) .
O23 W5 O24 84.2(4) .
O26 W5 O24 84.2(4) .
O42 W5 O25 165.6(5) 3_656
O6 W5 O25 89.6(4) .
O23 W5 O25 85.6(4) .
O26 W5 O25 71.7(4) .
O24 W5 O25 71.8(4) .
O27 W6 O29 101.7(4) .
O27 W6 O28 100.9(5) .
O29 W6 O28 88.8(4) .
O27 W6 O26 99.1(4) .
O29 W6 O26 159.1(4) .
O28 W6 O26 89.0(4) .
O27 W6 O11 100.9(4) .
O29 W6 O11 85.6(4) .
O28 W6 O11 158.2(4) .
O26 W6 O11 88.8(4) .
O27 W6 O25 169.9(4) .
O29 W6 O25 87.4(4) .
O28 W6 O25 74.8(4) .
O26 W6 O25 72.0(4) .
O11 W6 O25 83.8(3) .
O30 W7 O9 102.7(5) .
O30 W7 O33 99.9(5) .
O9 W7 O33 93.3(4) .
O30 W7 O29 101.7(5) .
O9 W7 O29 85.9(4) .
O33 W7 O29 158.0(4) .
O30 W7 O32 99.6(5) .
O9 W7 O32 157.2(4) .
O33 W7 O32 87.3(4) .
O29 W7 O32 85.2(4) .
O30 W7 O31 171.1(4) .
O9 W7 O31 84.2(4) .
O33 W7 O31 73.9(4) .
O29 W7 O31 84.1(4) .
O32 W7 O31 74.0(4) .
O34 W8 O14 104.9(5) .
O34 W8 O33 98.6(5) .
O14 W8 O33 91.3(4) .
O34 W8 O18 102.8(5) .
O14 W8 O18 88.4(4) .
O33 W8 O18 158.0(4) .
O34 W8 O35 98.0(5) .
O14 W8 O35 157.1(4) .
O33 W8 O35 85.9(4) .
O18 W8 O35 85.9(4) .
O34 W8 O31 168.6(5) .
O14 W8 O31 84.1(4) .
O33 W8 O31 73.8(4) .
O18 W8 O31 84.3(4) .
O35 W8 O31 73.3(4) .
O36 W9 O37 102.2(5) .
O36 W9 O32 98.7(5) .
O37 W9 O32 89.7(4) .
O36 W9 O38 101.1(4) .
O37 W9 O38 84.0(4) .
O32 W9 O38 160.0(4) .
O36 W9 O35 100.3(4) .
O37 W9 O35 157.4(4) .
O32 W9 O35 89.4(4) .
O38 W9 O35 89.2(4) .
O36 W9 O31 170.4(4) .
O37 W9 O31 84.6(4) .
O32 W9 O31 74.4(4) .
O38 W9 O31 86.1(4) .
O35 W9 O31 73.4(4) .
O39 W10 O22 100.9(5) .
O39 W10 O40 100.7(5) .
O22 W10 O40 89.5(4) .
O39 W10 O38 102.0(5) .
O22 W10 O38 156.9(4) .
O40 W10 O38 83.7(4) .
O39 W10 O19 101.4(4) .
O22 W10 O19 89.1(4) .
O40 W10 O19 157.8(4) .
O38 W10 O19 89.0(4) .
O39 W10 O17 170.7(5) .
O22 W10 O17 72.3(4) .
O40 W10 O17 85.9(4) .
O38 W10 O17 85.2(4) .
O19 W10 O17 72.6(4) .
O41 W11 O24 100.6(5) .
O41 W11 O40 101.9(5) .
O24 W11 O40 91.3(4) .
O41 W11 O37 102.5(5) .
O24 W11 O37 156.9(4) .
O40 W11 O37 85.1(4) .
O41 W11 O28 98.9(5) .
O24 W11 O28 90.8(4) .
O40 W11 O28 158.4(4) .
O37 W11 O28 84.6(4) .
O41 W11 O25 170.5(4) .
O24 W11 O25 74.2(4) .
O40 W11 O25 86.4(4) .
O37 W11 O25 82.9(4) .
O28 W11 O25 73.5(4) .
O6 Eu1 O4 72.3(3) .
O6 Eu1 O5 124.6(3) .
O4 Eu1 O5 79.8(3) .
O6 Eu1 O7 81.1(3) .
O4 Eu1 O7 124.5(3) .
O5 Eu1 O7 76.8(3) .
O6 Eu1 O1W 134.9(4) .
O4 Eu1 O1W 75.8(4) .
O5 Eu1 O1W 78.7(4) .
O7 Eu1 O1W 143.9(3) .
O6 Eu1 O42 75.2(4) .
O4 Eu1 O42 81.2(3) .
O5 Eu1 O42 145.7(3) .
O7 Eu1 O42 137.2(3) .
O1W Eu1 O42 69.1(4) .
O6 Eu1 O1 143.2(3) .
O4 Eu1 O1 144.5(3) .
O5 Eu1 O1 76.3(3) .
O7 Eu1 O1 74.7(3) .
O1W Eu1 O1 74.0(4) .
O42 Eu1 O1 104.7(3) .
O6 Eu1 O3 80.7(3) .
O4 Eu1 O3 144.8(3) .
O5 Eu1 O3 135.1(3) .
O7 Eu1 O3 71.2(3) .
O1W Eu1 O3 110.7(4) .
O42 Eu1 O3 70.1(3) .
O1 Eu1 O3 65.5(3) .
O6 Eu1 O10 67.4(3) .
O4 Eu1 O10 66.6(3) .
O5 Eu1 O10 57.7(3) .
O7 Eu1 O10 58.2(3) .
O1W Eu1 O10 125.7(3) .
O42 Eu1 O10 136.2(3) .
O1 Eu1 O10 118.8(3) .
O3 Eu1 O10 122.8(3) .
O6 Eu1 Cu2 114.6(2) .
O4 Eu1 Cu2 156.2(3) .
O5 Eu1 Cu2 110.3(2) .
O7 Eu1 Cu2 79.3(2) .
O1W Eu1 Cu2 84.8(3) .
O42 Eu1 Cu2 78.9(2) .
O1 Eu1 Cu2 34.2(2) .
O3 Eu1 Cu2 33.9(2) .
O10 Eu1 Cu2 137.14(16) .
O6 Eu1 Cu1 122.9(2) .
O4 Eu1 Cu1 146.9(3) .
O5 Eu1 Cu1 67.4(2) .
O7 Eu1 Cu1 44.6(2) .
O1W Eu1 Cu1 101.1(3) .
O42 Eu1 Cu1 129.2(2) .
O1 Eu1 Cu1 30.8(3) .
O3 Eu1 Cu1 67.7(2) .
O10 Eu1 Cu1 91.01(16) .
Cu2 Eu1 Cu1 50.36(5) .
O6 Eu1 Cu3 75.3(2) .
O4 Eu1 Cu3 146.7(3) .
O5 Eu1 Cu3 113.5(2) .
O7 Eu1 Cu3 41.0(2) .
O1W Eu1 Cu3 135.2(3) .
O42 Eu1 Cu3 97.9(2) .
O1 Eu1 Cu3 68.2(2) .
O3 Eu1 Cu3 30.6(2) .
O10 Eu1 Cu3 93.90(17) .
Cu2 Eu1 Cu3 50.39(5) .
Cu1 Eu1 Cu3 53.24(5) .
O10 Ge1 O31 108.7(4) .
O10 Ge1 O25 112.3(4) .
O31 Ge1 O25 108.3(5) .
O10 Ge1 O17 112.1(5) .
O31 Ge1 O17 109.3(4) .
O25 Ge1 O17 106.0(4) .
N2 Cu1 O2 165.5(5) .
N2 Cu1 N1 84.5(6) .
O2 Cu1 N1 94.4(5) .
N2 Cu1 O1 95.0(5) .
O2 Cu1 O1 86.3(4) .
N1 Cu1 O1 179.0(5) .
N2 Cu1 Eu1 102.8(4) .
O2 Cu1 Eu1 87.4(3) .
N1 Cu1 Eu1 139.7(5) .
O1 Cu1 Eu1 39.6(3) .
N3 Cu2 O3 177.7(5) .
N3 Cu2 O1 97.0(5) .
O3 Cu2 O1 84.9(4) .
N3 Cu2 N4 84.9(6) .
O3 Cu2 N4 93.4(5) .
O1 Cu2 N4 174.2(5) .
N3 Cu2 O2 101.5(6) .
O3 Cu2 O2 77.5(4) .
O1 Cu2 O2 78.5(4) .
N4 Cu2 O2 106.6(5) .
N3 Cu2 Eu1 137.7(4) .
O3 Cu2 Eu1 44.5(3) .
O1 Cu2 Eu1 44.0(3) .
N4 Cu2 Eu1 132.4(4) .
O2 Cu2 Eu1 87.5(2) .
N5 Cu3 O2 177.0(5) .
N5 Cu3 N6 83.8(5) .
O2 Cu3 N6 97.1(5) .
N5 Cu3 O3 94.2(5) .
O2 Cu3 O3 84.9(4) .
N6 Cu3 O3 177.8(5) .
N5 Cu3 Eu1 94.7(3) .
O2 Cu3 Eu1 86.5(3) .
N6 Cu3 Eu1 139.7(4) .
O3 Cu3 Eu1 39.4(3) .
N7 Cu4 N10 94.8(7) .
N7 Cu4 N9 171.4(7) .
N10 Cu4 N9 85.0(7) .
N7 Cu4 N8 86.6(7) .
N10 Cu4 N8 178.4(7) .
N9 Cu4 N8 93.8(8) .
Cu1 O1 Cu2 99.4(4) .
Cu1 O1 Eu1 109.5(5) .
Cu2 O1 Eu1 101.9(4) .
Cu3 O2 Cu1 115.3(5) .
Cu3 O2 Cu2 93.4(4) .
Cu1 O2 Cu2 92.2(4) .
Cu2 O3 Cu3 100.5(4) .
Cu2 O3 Eu1 101.6(4) .
Cu3 O3 Eu1 110.0(4) .
W4 O4 Eu1 160.1(6) .
W2 O5 Eu1 127.6(5) .
W5 O6 Eu1 156.9(5) .
W1 O7 Eu1 128.2(4) .
W7 O9 W1 155.3(6) .
Ge1 O10 W2 124.7(5) .
Ge1 O10 W1 123.8(5) .
W2 O10 W1 96.0(3) .
Ge1 O10 Eu1 123.1(4) .
W2 O10 Eu1 89.8(3) .
W1 O10 Eu1 89.7(3) .
W1 O11 W6 155.0(5) .
W1 O12 W2 116.4(5) .
W8 O14 W2 152.3(5) .
W3 O15 W2 157.0(6) .
Ge1 O17 W4 121.3(5) .
Ge1 O17 W3 120.6(5) .
W4 O17 W3 94.7(4) .
Ge1 O17 W10 124.5(5) .
W4 O17 W10 95.6(3) .
W3 O17 W10 92.6(3) .
W3 O18 W8 149.4(5) .
W3 O19 W10 121.0(5) .
W3 O20 W4 119.7(5) .
W10 O22 W4 121.3(4) .
W5 O23 W4 142.0(5) .
W11 O24 W5 119.3(5) .
Ge1 O25 W5 121.7(5) .
Ge1 O25 W6 120.7(4) .
W5 O25 W6 95.0(3) .
Ge1 O25 W11 124.8(4) .
W5 O25 W11 94.6(3) .
W6 O25 W11 92.3(4) .
W6 O26 W5 121.2(5) .
W6 O28 W11 119.3(6) .
W6 O29 W7 150.6(6) .
Ge1 O31 W7 123.8(4) .
Ge1 O31 W8 121.6(5) .
W7 O31 W8 93.1(3) .
Ge1 O31 W9 123.1(5) .
W7 O31 W9 93.3(4) .
W8 O31 W9 93.8(3) .
W9 O32 W7 118.3(6) .
W8 O33 W7 119.0(5) .
W9 O35 W8 119.6(5) .
W9 O37 W11 153.8(6) .
W9 O38 W10 154.3(5) .
W11 O40 W10 152.2(6) .
W5 O42 Eu1 160.4(5) 3_656
C1 N1 Cu1 107.8(12) .
C1 N1 H1A 110.1 .
Cu1 N1 H1A 110.1 .
C1 N1 H1B 110.1 .
Cu1 N1 H1B 110.1 .
H1A N1 H1B 108.5 .
C2 N2 Cu1 111.4(11) .
C2 N2 H2A 109.4 .
Cu1 N2 H2A 109.4 .
C2 N2 H2B 109.4 .
Cu1 N2 H2B 109.4 .
H2A N2 H2B 108.0 .
C3 N3 Cu2 108.9(12) .
C3 N3 H3A 109.9 .
Cu2 N3 H3A 109.9 .
C3 N3 H3B 109.9 .
Cu2 N3 H3B 109.9 .
H3A N3 H3B 108.3 .
C4 N4 Cu2 108.6(11) .
C4 N4 H4A 110.0 .
Cu2 N4 H4A 110.0 .
C4 N4 H4B 110.0 .
Cu2 N4 H4B 110.0 .
H4A N4 H4B 108.4 .
C5 N5 Cu3 110.8(10) .
C5 N5 H5A 109.5 .
Cu3 N5 H5A 109.5 .
C5 N5 H5B 109.5 .
Cu3 N5 H5B 109.5 .
H5A N5 H5B 108.1 .
C6 N6 Cu3 110.9(9) .
C6 N6 H6A 109.5 .
Cu3 N6 H6A 109.5 .
C6 N6 H6B 109.5 .
Cu3 N6 H6B 109.5 .
H6A N6 H6B 108.0 .
C7 N7 Cu4 107.1(13) .
C7 N7 H7A 110.3 .
Cu4 N7 H7A 110.3 .
C7 N7 H7B 110.3 .
Cu4 N7 H7B 110.3 .
H7A N7 H7B 108.5 .
C8 N8 Cu4 107.8(14) .
C8 N8 H8A 110.1 .
Cu4 N8 H8A 110.1 .
C8 N8 H8B 110.1 .
Cu4 N8 H8B 110.1 .
H8A N8 H8B 108.4 .
C9 N9 Cu4 110.4(16) .
C9 N9 H9A 109.6 .
Cu4 N9 H9A 109.6 .
C9 N9 H9B 109.6 .
Cu4 N9 H9B 109.6 .
H9A N9 H9B 108.1 .
C10 N10 Cu4 108.9(15) .
C10 N10 H10A 109.9 .
Cu4 N10 H10A 109.9 .
C10 N10 H10B 109.9 .
Cu4 N10 H10B 109.9 .
H10A N10 H10B 108.3 .
C2 C1 N1 112.5(18) .
C2 C1 H1C 109.1 .
N1 C1 H1C 109.1 .
C2 C1 H1D 109.1 .
N1 C1 H1D 109.1 .
H1C C1 H1D 107.8 .
C1 C2 N2 111.5(17) .
C1 C2 H2C 109.3 .
N2 C2 H2C 109.3 .
C1 C2 H2D 109.3 .
N2 C2 H2D 109.3 .
H2C C2 H2D 108.0 .
N3 C3 C4 106.7(14) .
N3 C3 H3C 110.4 .
C4 C3 H3C 110.4 .
N3 C3 H3D 110.4 .
C4 C3 H3D 110.4 .
H3C C3 H3D 108.6 .
N4 C4 C3 110.2(16) .
N4 C4 H4C 109.6 .
C3 C4 H4C 109.6 .
N4 C4 H4D 109.6 .
C3 C4 H4D 109.6 .
H4C C4 H4D 108.1 .
N5 C5 C6 107.8(14) .
N5 C5 H5C 110.2 .
C6 C5 H5C 110.2 .
N5 C5 H5D 110.2 .
C6 C5 H5D 110.2 .
H5C C5 H5D 108.5 .
N6 C6 C5 109.7(15) .
N6 C6 H6C 109.7 .
C5 C6 H6C 109.7 .
N6 C6 H6D 109.7 .
C5 C6 H6D 109.7 .
H6C C6 H6D 108.2 .
N7 C7 C8 110.4(16) .
N7 C7 H7C 109.6 .
C8 C7 H7C 109.6 .
N7 C7 H7D 109.6 .
C8 C7 H7D 109.6 .
H7C C7 H7D 108.1 .
N8 C8 C7 112.2(17) .
N8 C8 H8C 109.2 .
C7 C8 H8C 109.2 .
N8 C8 H8D 109.2 .
C7 C8 H8D 109.2 .
H8C C8 H8D 107.9 .
N9 C9 C10 104.9(18) .
N9 C9 H9C 110.8 .
C10 C9 H9C 110.8 .
N9 C9 H9D 110.8 .
C10 C9 H9D 110.8 .
H9C C9 H9D 108.8 .
N10 C10 C9 112.8(19) .
N10 C10 H10C 109.0 .
C9 C10 H10C 109.0 .
N10 C10 H10D 109.0 .
C9 C10 H10D 109.0 .
H10C C10 H10D 107.8 .

loop_
_geom_bond_atom_site_label_1
_geom_bond_atom_site_label_2
_geom_bond_distance
_geom_bond_site_symmetry_2
W1 O8 1.712(9) .
W1 O7 1.807(10) .
W1 O11 1.913(11) .
W1 O12 1.940(10) .
W1 O9 2.034(10) .
W1 O10 2.248(8) .
W1 Eu1 3.7948(13) .
W2 O13 1.700(11) .
W2 O5 1.786(10) .
W2 O15 1.930(8) .
W2 O12 1.942(9) .
W2 O14 2.061(10) .
W2 O10 2.192(10) .
W2 Eu1 3.7644(12) .
W3 O16 1.715(11) .
W3 O18 1.886(11) .
W3 O15 1.911(8) .
W3 O19 1.918(10) .
W3 O20 1.925(10) .
W3 O17 2.298(10) .
W4 O21 1.731(11) .
W4 O4 1.753(8) .
W4 O20 1.960(10) .
W4 O23 1.962(10) .
W4 O22 2.047(9) .
W4 O17 2.271(10) .
W5 O42 1.726(10) 3_656
W5 O6 1.790(11) .
W5 O23 1.929(9) .
W5 O26 1.963(9) .
W5 O24 2.067(10) .
W5 O25 2.290(10) .
W6 O27 1.709(9) .
W6 O29 1.896(10) .
W6 O28 1.920(10) .
W6 O26 1.927(10) .
W6 O11 1.957(10) .
W6 O25 2.305(9) .
W7 O30 1.696(10) .
W7 O9 1.836(10) .
W7 O33 1.938(10) .
W7 O29 1.945(10) .
W7 O32 1.998(10) .
W7 O31 2.289(9) .
W8 O34 1.680(10) .
W8 O14 1.849(10) .
W8 O33 1.928(10) .
W8 O18 1.954(10) .
W8 O35 1.980(10) .
W8 O31 2.301(10) .
W9 O36 1.744(10) .
W9 O37 1.887(10) .
W9 O32 1.915(9) .
W9 O38 1.919(10) .
W9 O35 1.934(11) .
W9 O31 2.331(10) .
W10 O39 1.724(9) .
W10 O22 1.866(10) .
W10 O40 1.922(10) .
W10 O38 1.926(10) .
W10 O19 1.930(11) .
W10 O17 2.334(9) .
W11 O41 1.688(11) .
W11 O24 1.869(10) .
W11 O40 1.917(10) .
W11 O37 1.946(10) .
W11 O28 1.955(9) .
W11 O25 2.334(10) .
Eu1 O6 2.306(11) .
Eu1 O4 2.356(8) .
Eu1 O5 2.399(10) .
Eu1 O7 2.401(9) .
Eu1 O1W 2.434(12) .
Eu1 O42 2.476(10) .
Eu1 O1 2.493(9) .
Eu1 O3 2.515(8) .
Eu1 O10 3.068(10) .
Eu1 Cu2 3.514(2) .
Eu1 Cu1 3.684(2) .
Eu1 Cu3 3.725(2) .
Ge1 O10 1.715(9) .
Ge1 O31 1.734(10) .
Ge1 O25 1.742(10) .
Ge1 O17 1.754(9) .
Cu1 N2 1.953(13) .
Cu1 O2 1.972(9) .
Cu1 N1 1.986(13) .
Cu1 O1 2.004(10) .
Cu2 N3 1.992(15) .
Cu2 O3 1.999(10) .
Cu2 O1 2.016(9) .
Cu2 N4 2.038(13) .
Cu2 O2 2.273(10) .
Cu3 N5 1.944(13) .
Cu3 O2 1.958(11) .
Cu3 N6 2.009(14) .
Cu3 O3 2.017(10) .
Cu4 N7 1.961(19) .
Cu4 N10 1.982(16) .
Cu4 N9 1.99(2) .
Cu4 N8 2.004(19) .
O42 W5 1.726(9) 3_656
N1 C1 1.44(2) .
N1 H1A 0.9000 .
N1 H1B 0.9000 .
N2 C2 1.46(2) .
N2 H2A 0.9000 .
N2 H2B 0.9000 .
N3 C3 1.456(9) .
N3 H3A 0.9000 .
N3 H3B 0.9000 .
N4 C4 1.47(2) .
N4 H4A 0.9000 .
N4 H4B 0.9000 .
N5 C5 1.46(2) .
N5 H5A 0.9000 .
N5 H5B 0.9000 .
N6 C6 1.42(2) .
N6 H6A 0.9000 .
N6 H6B 0.9000 .
N7 C7 1.439(9) .
N7 H7A 0.9000 .
N7 H7B 0.9000 .
N8 C8 1.424(9) .
N8 H8A 0.9000 .
N8 H8B 0.9000 .
N9 C9 1.451(10) .
N9 H9A 0.9000 .
N9 H9B 0.9000 .
N10 C10 1.436(10) .
N10 H10A 0.9000 .
N10 H10B 0.9000 .
C1 C2 1.42(2) .
C1 H1C 0.9700 .
C1 H1D 0.9700 .
C2 H2C 0.9700 .
C2 H2D 0.9700 .
C3 C4 1.54(2) .
C3 H3C 0.9700 .
C3 H3D 0.9700 .
C4 H4C 0.9700 .
C4 H4D 0.9700 .
C5 C6 1.50(2) .
C5 H5C 0.9700 .
C5 H5D 0.9700 .
C6 H6C 0.9700 .
C6 H6D 0.9700 .
C7 C8 1.487(10) .
C7 H7C 0.9700 .
C7 H7D 0.9700 .
C8 H8C 0.9700 .
C8 H8D 0.9700 .
C9 C10 1.53(3) .
C9 H9C 0.9700 .
C9 H9D 0.9700 .
C10 H10C 0.9700 .
C10 H10D 0.9700 .

loop_
_geom_hbond_atom_site_label_D
_geom_hbond_atom_site_label_H
_geom_hbond_atom_site_label_A
_geom_hbond_distance_DH
_geom_hbond_distance_HA
_geom_hbond_distance_DA
_geom_hbond_angle_DHA
_geom_hbond_site_symmetry_A
N1 H1A O36 0.90 2.40 3.174(16) 143.9 2_546
N1 H1A O38 0.90 2.55 3.334(15) 145.3 2_546
N1 H1B O8 0.90 2.38 3.191(19) 150.6 .
N1 H1B O39 0.90 2.55 3.113(18) 121.3 2_546
N2 H2A O5 0.90 2.53 3.281(15) 140.7 .
N2 H2B O15 0.90 2.37 3.262(19) 169.7 3_556
N3 H3A O16 0.90 2.47 3.308(18) 154.3 3_556
N3 H3B O6W 0.90 2.28 3.06(2) 144.8 .
N4 H4A O40 0.90 2.40 3.175(16) 145.0 3_656
N4 H4B O3W 0.90 2.13 2.99(2) 160.0 .
N5 H5A O21 0.90 1.97 2.837(16) 159.9 3_656
N5 H5B O26 0.90 2.34 3.124(14) 146.1 .
N5 H5B O11 0.90 2.47 3.204(15) 139.1 .
N6 H6A O8 0.90 2.34 3.055(16) 136.9 .
N6 H6B O35 0.90 2.22 3.083(14) 161.3 2_546
N7 H7A O9W 0.90 2.44 3.07(3) 127.2 .
N7 H7A O9 0.90 2.54 3.334(19) 147.0 .
N7 H7B O39 0.90 2.16 3.02(2) 159.7 2_546
N8 H8A O34 0.90 2.49 3.29(2) 148.2 3_557
N8 H8B O8W 0.90 2.17 3.02(3) 155.4 3_657
N9 H9A O8W 0.90 2.41 3.25(3) 155.5 3_657
N9 H9B O41 0.90 2.19 2.93(2) 138.7 3_657
N10 H10A O19 0.90 2.27 3.166(18) 174.1 2_546
N10 H10B O8 0.90 2.59 3.22(2) 126.8 .
